data_8101978
loop_
_publ_author_name
'De Simone, C. A.'
'Malta, V. R. S.'
'Lamenha, G. S.'
'Humberto, M. M. S.'
'Porto, K. R. A.'
'Sant'Ana, A. E. G.'

_publ_section_title
;
Crystal structure of 1,2,5-trimethyl-1,2,3,4-tetrahydropyrido[4,3-
b]carbazole (guatambuine), C~18~H~20~N~2~, from Aspidosperma subincanum 
Mart.
;
_journal_issue 2
_journal_name_full 'Zeitschrift f\"ur Kristallographie - New Crystal Structures'
_journal_page_first 233
_journal_page_last 234
_journal_volume 221
_journal_year 2006
_chemical_formula_sum 'C18 H20 N2'
_chemical_formula_weight 264.4
_space_group_IT_number 19
_symmetry_cell_setting orthorhombic
_symmetry_space_group_name_Hall 'P 2ac 2ab'
_symmetry_space_group_name_H-M 'P 21 21 21'
_atom_sites_solution_hydrogens geom
_atom_sites_solution_primary direct
_atom_sites_solution_secondary difmap
_audit_creation_method 'WinGX-Routine IMPORT-KappaCCD'
_cell_angle_alpha 90.000(5)
_cell_angle_beta 90.000(5)
_cell_angle_gamma 90.000(5)
_cell_formula_units_Z 4
_cell_length_a 11.587(5)
_cell_length_b 8.130(5)
_cell_length_c 15.239(5)
_cell_measurement_reflns_used 2404
_cell_measurement_temperature 293(2)
_cell_measurement_theta_max 25.028
_cell_measurement_theta_min 2.91
_cell_volume 1435.5(12)
_computing_cell_refinement 'HKL Scalepack (Otwinowski & Minor 1997)'
_computing_data_collection 'Collect (Nonius BV, 1997-2000)'
_computing_data_reduction 'HKL Denzo/Scalep. (Otwinowski & Minor 1997)'
_computing_molecular_graphics 'Ortep3 (Farrugia,1997)'
_computing_publication_material 'WinGX-Routine (Farrugia,1997)'
_computing_structure_refinement 'SHELXL-97 (Sheldrick, 1997)'
_computing_structure_solution 'SHELXS-97 (Sheldrick,1997)'
_diffrn_detector 'CCD plate'
_diffrn_detector_area_resol_mean 9
_diffrn_measured_fraction_theta_full 0.990
_diffrn_measured_fraction_theta_max 0.990
_diffrn_measurement_device '95mm CCD camera on \k-goniostat'
_diffrn_measurement_device_type 'Nonis KappaCCD'
_diffrn_measurement_method 'CCD rotation images, thick slices'
_diffrn_orient_matrix_type 'by Nonius Collect from scalepack cell'
_diffrn_radiation_monochromator 'horizonally mounted graphite crystal'
_diffrn_radiation_probe x-ray
_diffrn_radiation_type MoK\a
_diffrn_radiation_wavelength 0.71073
_diffrn_reflns_av_R_equivalents 0.058
_diffrn_reflns_limit_h_max 13
_diffrn_reflns_limit_h_min -13
_diffrn_reflns_limit_k_max 9
_diffrn_reflns_limit_k_min -8
_diffrn_reflns_limit_l_max 17
_diffrn_reflns_limit_l_min -17
_diffrn_reflns_number 4743
_diffrn_reflns_theta_full 24.98
_diffrn_reflns_theta_max 24.98
_diffrn_reflns_theta_min 3.06
_diffrn_source 'Enraf Nonius FR590'
_exptl_absorpt_coefficient_mu 0.081
_exptl_absorpt_correction_type none
_exptl_crystal_colour colorless
_exptl_crystal_density_diffrn 1.367
_exptl_crystal_density_method 'not measured'
_exptl_crystal_description prism
_exptl_crystal_F_000 568
_exptl_crystal_size_max 0.18
_exptl_crystal_size_mid 0.12
_exptl_crystal_size_min 0.09
_refine_diff_density_max 0.156
_refine_diff_density_min -0.170
_refine_diff_density_rms 0.042
_refine_ls_extinction_method SHELXL
_refine_ls_goodness_of_fit_ref 1.061
_refine_ls_hydrogen_treatment mixed
_refine_ls_matrix_type full
_refine_ls_number_parameters 185
_refine_ls_number_reflns 2497
_refine_ls_number_restraints 0
_refine_ls_restrained_S_all 1.061
_refine_ls_R_factor_gt 0.0553
_refine_ls_shift/su_max 0
_refine_ls_structure_factor_coef Fsqd
_refine_ls_weighting_details 'calc w=1/[\s^2^(Fo^2^)+(0.0567P)^2^+0.2105P] where P=(Fo^2^+2Fc^2^)/3'
_refine_ls_weighting_scheme calc
_refine_ls_wR_factor_ref 0.1371
_reflns_number_gt 1830
_reflns_number_total 2497
_reflns_threshold_expression >2sigma(I)
_cod_data_source_file 1267-1786.cff
_cod_data_source_block karla1a
_cod_depositor_comments
;
The following automatic conversions were performed:
'_diffrn_radiation_probe' value 'X-ray' changed to 'x-ray' according to
'/home/saulius/struct/CIF-dictionaries/cif_core.dic' dictionary named
'cif_core.dic' version 2.4.1 from 2010-06-29.

Automatic conversion script
Id: cif_fix_enum 1555 2011-01-17 13:19:09Z saulius 
;
_cod_original_sg_symbol_H-M P2(1)2(1)2(1)
_cod_database_code 8101978

loop_
_symmetry_equiv_pos_as_xyz
'x, y, z'
'-x+1/2, -y, z+1/2'
'x+1/2, -y+1/2, -z'
'-x, y+1/2, -z+1/2'

loop_
_atom_site_label
_atom_site_type_symbol
_atom_site_fract_x
_atom_site_fract_y
_atom_site_fract_z
_atom_site_U_iso_or_equiv
_atom_site_adp_type
_atom_site_occupancy
_atom_site_symmetry_multiplicity
_atom_site_Wyckoff_symbol
_atom_site_calc_flag
_atom_site_refinement_flags
_atom_site_disorder_group
_atom_site_disorder_assembly
N1 N 0.8045(2) 0.2237(3) -0.14317(17) 0.0525(7) Uani 1 4 a d . . .
H1N H 0.758(4) 0.308(5) -0.136(3) 0.103(14) Uiso 1 4 a d . . .
N2 N 1.1678(2) -0.0391(3) 0.14050(16) 0.0532(6) Uani 1 4 a d . . .
C1 C 1.1282(3) -0.1283(3) 0.0614(2) 0.0509(7) Uani 1 4 a d . . .
H1 H 1.1958 -0.1424 0.0234 0.061 Uiso 1 4 a calc R . .
C1A C 1.0417(3) -0.0246(3) 0.01063(19) 0.0474(7) Uani 1 4 a d . . .
C2 C 1.0220(3) -0.0638(3) -0.0765(2) 0.0521(8) Uani 1 4 a d . . .
H2 H 1.0625 -0.1496 -0.1027 0.062 Uiso 1 4 a calc R . .
C2A C 0.9414(3) 0.0258(3) -0.12516(19) 0.0467(7) Uani 1 4 a d . . .
C2B C 0.8998(3) 0.0172(3) -0.21430(19) 0.0486(7) Uani 1 4 a d . . .
C3 C 0.9269(3) -0.0815(4) -0.2865(2) 0.0594(8) Uani 1 4 a d . . .
H3 H 0.9836 -0.1621 -0.282 0.071 Uiso 1 4 a calc R . .
C4 C 0.8693(3) -0.0582(4) -0.3638(2) 0.0642(9) Uani 1 4 a d . . .
H4 H 0.8872 -0.1235 -0.412 0.077 Uiso 1 4 a calc R . .
C5 C 0.7839(3) 0.0624(4) -0.3711(2) 0.0632(9) Uani 1 4 a d . . .
H5 H 0.7453 0.0755 -0.4241 0.076 Uiso 1 4 a calc R . .
C6 C 0.7559(3) 0.1624(4) -0.3013(2) 0.0587(8) Uani 1 4 a d . . .
H6 H 0.6991 0.2426 -0.3066 0.07 Uiso 1 4 a calc R . .
C6A C 0.8146(3) 0.1401(3) -0.22288(19) 0.0494(7) Uani 1 4 a d . . .
C6B C 0.8817(2) 0.1553(3) -0.08376(19) 0.0450(7) Uani 1 4 a d . . .
C7 C 0.9022(2) 0.2005(3) 0.00270(19) 0.0469(7) Uani 1 4 a d . . .
C7A C 0.9818(2) 0.1066(3) 0.05021(19) 0.0463(7) Uani 1 4 a d . . .
C8 C 1.0040(3) 0.1455(4) 0.14602(19) 0.0527(8) Uani 1 4 a d . . .
H8A H 1.0477 0.247 0.15 0.063 Uiso 1 4 a calc R . .
H8B H 0.9307 0.1628 0.1754 0.063 Uiso 1 4 a calc R . .
C9 C 1.0693(3) 0.0108(4) 0.1929(2) 0.0580(8) Uani 1 4 a d . . .
H9A H 1.0954 0.0502 0.2496 0.07 Uiso 1 4 a calc R . .
H9B H 1.0189 -0.0828 0.2025 0.07 Uiso 1 4 a calc R . .
C10 C 1.2533(3) -0.1323(4) 0.1911(2) 0.0699(9) Uani 1 4 a d . . .
H10A H 1.3166 -0.1618 0.1537 0.105 Uiso 1 4 a calc R . .
H10B H 1.2182 -0.2302 0.214 0.105 Uiso 1 4 a calc R . .
H10C H 1.281 -0.0658 0.2387 0.105 Uiso 1 4 a calc R . .
C11 C 1.0792(3) -0.3017(4) 0.0791(2) 0.0711(10) Uani 1 4 a d . . .
H11A H 1.1349 -0.3653 0.111 0.107 Uiso 1 4 a calc R . .
H11B H 1.0625 -0.3549 0.0243 0.107 Uiso 1 4 a calc R . .
H11C H 1.0097 -0.2926 0.113 0.107 Uiso 1 4 a calc R . .
C12 C 0.8407(3) 0.3463(4) 0.0420(2) 0.0604(8) Uani 1 4 a d . . .
H12A H 0.7901 0.3938 -0.001 0.091 Uiso 1 4 a calc R . .
H12B H 0.8964 0.4268 0.0602 0.091 Uiso 1 4 a calc R . .
H12C H 0.7964 0.3112 0.0918 0.091 Uiso 1 4 a calc R . .

loop_
_atom_site_aniso_label
_atom_site_aniso_U_11
_atom_site_aniso_U_22
_atom_site_aniso_U_33
_atom_site_aniso_U_23
_atom_site_aniso_U_13
_atom_site_aniso_U_12
N1 0.0500(16) 0.0554(14) 0.0520(16) -0.0053(12) -0.0041(13) 0.0049(13)
N2 0.0525(16) 0.0504(13) 0.0568(15) 0.0063(12) -0.0030(13) 0.0030(12)
C1 0.0542(18) 0.0431(15) 0.0556(18) 0.0040(13) 0.0046(14) 0.0016(13)
C1A 0.0472(17) 0.0414(15) 0.0535(18) 0.0015(12) 0.0039(15) -0.0018(13)
C2 0.0573(19) 0.0423(14) 0.0566(18) -0.0019(13) 0.0036(16) 0.0009(13)
C2A 0.0469(17) 0.0444(15) 0.0487(17) -0.0021(12) 0.0078(14) -0.0059(13)
C2B 0.0475(17) 0.0470(15) 0.0512(17) -0.0010(13) 0.0060(15) -0.0048(13)
C3 0.064(2) 0.0558(17) 0.059(2) -0.0099(15) 0.0107(17) -0.0068(15)
C4 0.070(2) 0.0658(19) 0.057(2) -0.0126(16) 0.0045(18) -0.0120(17)
C5 0.062(2) 0.078(2) 0.0498(18) -0.0044(16) -0.0038(16) -0.0144(17)
C6 0.0502(19) 0.0675(19) 0.058(2) -0.0007(15) -0.0037(17) -0.0033(16)
C6A 0.0466(18) 0.0537(16) 0.0478(17) -0.0012(13) 0.0024(15) -0.0095(14)
C6B 0.0420(16) 0.0432(14) 0.0499(17) 0.0008(12) 0.0023(14) -0.0028(12)
C7 0.0459(17) 0.0432(14) 0.0515(17) -0.0015(13) 0.0044(14) -0.0002(12)
C7A 0.0457(17) 0.0432(15) 0.0501(17) 0.0014(12) 0.0013(14) -0.0039(12)
C8 0.0477(18) 0.0557(16) 0.0549(19) -0.0046(14) -0.0011(15) 0.0033(14)
C9 0.062(2) 0.0611(19) 0.0512(18) 0.0024(14) -0.0018(16) -0.0051(16)
C10 0.068(2) 0.069(2) 0.073(2) 0.0151(16) -0.0065(19) 0.0104(19)
C11 0.091(3) 0.0488(16) 0.074(2) 0.0091(16) 0.006(2) -0.0036(17)
C12 0.064(2) 0.0555(17) 0.0616(19) -0.0061(15) -0.0018(17) 0.0103(15)

loop_
_atom_type_symbol
_atom_type_description
_atom_type_scat_dispersion_real
_atom_type_scat_dispersion_imag
_atom_type_scat_source
C C 0.0033 0.0016 'International Tables Vol C Tables 4.2.6.8 and 6.1.1.4'
H H 0 0 'International Tables Vol C Tables 4.2.6.8 and 6.1.1.4'
N N 0.0061 0.0033 'International Tables Vol C Tables 4.2.6.8 and 6.1.1.4'

loop_
_geom_angle_atom_site_label_1
_geom_angle_atom_site_label_2
_geom_angle_atom_site_label_3
_geom_angle
_geom_angle_site_symmetry_1
_geom_angle_site_symmetry_3
_geom_angle_publ_flag
C6B N1 C6A 108.6(3) . . ?
C9 N2 C10 112.7(2) . . ?
C9 N2 C1 110.0(2) . . ?
C10 N2 C1 112.6(2) . . ?
C7 C6B N1 128.5(3) . . ?
C7 C6B C2A 122.6(3) . . ?
N1 C6B C2A 108.9(3) . . ?
C1A C2 C2A 119.9(3) . . ?
C6B C7 C7A 117.3(3) . . ?
C6B C7 C12 120.3(3) . . ?
C7A C7 C12 122.4(3) . . ?
C2 C2A C6B 118.7(3) . . ?
C2 C2A C2B 134.2(3) . . ?
C6B C2A C2B 107.1(3) . . ?
N2 C1 C1A 110.3(2) . . ?
N2 C1 C11 114.8(2) . . ?
C1A C1 C11 110.6(3) . . ?
C5 C6 C6A 118.2(3) . . ?
C7 C7A C1A 121.1(3) . . ?
C7 C7A C8 119.8(2) . . ?
C1A C7A C8 119.1(2) . . ?
C9 C8 C7A 112.9(2) . . ?
C4 C3 C2B 119.3(3) . . ?
C6 C5 C4 121.3(3) . . ?
C2 C1A C7A 120.3(3) . . ?
C2 C1A C1 117.9(3) . . ?
C7A C1A C1 121.8(3) . . ?
C6 C6A N1 130.2(3) . . ?
C6 C6A C2B 121.0(3) . . ?
N1 C6A C2B 108.8(3) . . ?
C3 C2B C6A 119.4(3) . . ?
C3 C2B C2A 133.9(3) . . ?
C6A C2B C2A 106.7(2) . . ?
N2 C9 C8 109.6(2) . . ?
C3 C4 C5 120.8(3) . . ?

loop_
_geom_bond_atom_site_label_1
_geom_bond_atom_site_label_2
_geom_bond_distance
_geom_bond_site_symmetry_2
_geom_bond_publ_flag
N1 C6B 1.389(4) . ?
N1 C6A 1.397(4) . ?
N2 C9 1.451(4) . ?
N2 C10 1.466(4) . ?
N2 C1 1.480(4) . ?
C6B C7 1.389(4) . ?
C6B C2A 1.409(4) . ?
C2 C1A 1.385(4) . ?
C2 C2A 1.397(4) . ?
C7 C7A 1.399(4) . ?
C7 C12 1.507(4) . ?
C2A C2B 1.443(4) . ?
C1 C1A 1.521(4) . ?
C1 C11 1.543(4) . ?
C6 C5 1.377(4) . ?
C6 C6A 1.387(4) . ?
C7A C1A 1.409(4) . ?
C7A C8 1.516(4) . ?
C8 C9 1.511(4) . ?
C3 C4 1.367(5) . ?
C3 C2B 1.397(4) . ?
C5 C4 1.398(5) . ?
C6A C2B 1.411(4) . ?

loop_
_cod_related_entry_id
_cod_related_entry_database
_cod_related_entry_code
1 ChemSpider 30653901
